data_7020742
loop_
_publ_author_name
'Neu, Rebecca C.'
'Jiang, Chunfang'
'Stephan, Douglas W.'

_publ_section_title
;
 Bulky derivatives of boranes, boronic acids and boronate esters via
 reaction with diazomethanes.
;
_journal_issue 3
_journal_name_full 'Dalton transactions (Cambridge, England : 2003)'
_journal_page_first 726
_journal_page_last 736
_journal_paper_doi 10.1039/c2dt31868g
_journal_volume 42
_journal_year 2013
_chemical_formula_sum 'C21 H23 B F N O2 Si'
_chemical_formula_weight 379.30
_space_group_IT_number 2
_symmetry_cell_setting triclinic
_symmetry_space_group_name_Hall '-P 1'
_symmetry_space_group_name_H-M 'P -1'
_atom_sites_solution_hydrogens geom
_atom_sites_solution_primary direct
_atom_sites_solution_secondary difmap
_audit_creation_method SHELXL-97
_cell_angle_alpha 76.520(4)
_cell_angle_beta 82.063(3)
_cell_angle_gamma 82.054(3)
_cell_formula_units_Z 4
_cell_length_a 8.3424(5)
_cell_length_b 11.1791(8)
_cell_length_c 22.4978(14)
_cell_measurement_reflns_used 5600
_cell_measurement_temperature 150(2)
_cell_measurement_theta_max 25.23
_cell_measurement_theta_min 2.28
_cell_volume 2008.5(2)
_computing_cell_refinement 'Bruker SMART'
_computing_data_collection 'Bruker SMART'
_computing_data_reduction 'Bruker SAINT'
_computing_molecular_graphics 'Bruker SHELXTL'
_computing_publication_material 'Bruker SHELXTL'
_computing_structure_refinement 'SHELXL-97 (Sheldrick, 1997)'
_computing_structure_solution 'SHELXS-97 (Sheldrick, 1990)'
_diffrn_ambient_temperature 150(2)
_diffrn_measured_fraction_theta_full 0.977
_diffrn_measured_fraction_theta_max 0.977
_diffrn_measurement_device_type 'CCD area detector'
_diffrn_measurement_method 'phi and omega scans'
_diffrn_radiation_monochromator graphite
_diffrn_radiation_source 'fine-focus sealed tube'
_diffrn_radiation_type MoK\a
_diffrn_radiation_wavelength 0.71073
_diffrn_reflns_av_R_equivalents 0.0535
_diffrn_reflns_av_sigmaI/netI 0.0726
_diffrn_reflns_limit_h_max 9
_diffrn_reflns_limit_h_min -10
_diffrn_reflns_limit_k_max 14
_diffrn_reflns_limit_k_min -14
_diffrn_reflns_limit_l_max 29
_diffrn_reflns_limit_l_min -29
_diffrn_reflns_number 32643
_diffrn_reflns_theta_full 27.53
_diffrn_reflns_theta_max 27.53
_diffrn_reflns_theta_min 1.87
_exptl_absorpt_coefficient_mu 0.141
_exptl_absorpt_correction_T_max 0.7456
_exptl_absorpt_correction_T_min 0.6463
_exptl_absorpt_correction_type multi-scan
_exptl_crystal_colour colourless
_exptl_crystal_density_diffrn 1.254
_exptl_crystal_density_method 'not measured'
_exptl_crystal_description block
_exptl_crystal_F_000 800
_exptl_crystal_size_max 0.30
_exptl_crystal_size_mid 0.10
_exptl_crystal_size_min 0.10
_refine_diff_density_max 0.339
_refine_diff_density_min -0.295
_refine_diff_density_rms 0.047
_refine_ls_extinction_method none
_refine_ls_goodness_of_fit_ref 0.990
_refine_ls_hydrogen_treatment mixed
_refine_ls_matrix_type full
_refine_ls_number_parameters 577
_refine_ls_number_reflns 9048
_refine_ls_number_restraints 0
_refine_ls_restrained_S_all 0.990
_refine_ls_R_factor_all 0.0961
_refine_ls_R_factor_gt 0.0464
_refine_ls_shift/su_max 0.001
_refine_ls_shift/su_mean 0.000
_refine_ls_structure_factor_coef Fsqd
_refine_ls_weighting_details 'calc w=1/[\s^2^(Fo^2^)+(0.0366P)^2^+0.3730P] where P=(Fo^2^+2Fc^2^)/3'
_refine_ls_weighting_scheme calc
_refine_ls_wR_factor_gt 0.0856
_refine_ls_wR_factor_ref 0.0989
_reflns_number_gt 5663
_reflns_number_total 9048
_reflns_threshold_expression >2sigma(I)
_cod_data_source_file c2dt31868g.txt
_cod_data_source_block rcn060_C21H23BFNO2Si
_cod_depositor_comments
;
The following automatic conversions were performed:

'_symmetry_cell_setting' value 'Triclinic' changed to 'triclinic'
according to /home/saulius/struct/CIF-dictionaries/cif_core.dic
dictionary named 'cif_core.dic' version 2.4.2 from 2011-04-26.

Automatic conversion script
Id: cif_fix_values 1891 2012-01-12 08:04:46Z andrius 
;
_cod_original_sg_symbol_H-M P-1
_cod_database_code 7020742

loop_
_symmetry_equiv_pos_as_xyz
'x, y, z'
'-x, -y, -z'

loop_
_atom_site_label
_atom_site_type_symbol
_atom_site_fract_x
_atom_site_fract_y
_atom_site_fract_z
_atom_site_U_iso_or_equiv
_atom_site_adp_type
_atom_site_occupancy
_atom_site_symmetry_multiplicity
_atom_site_calc_flag
_atom_site_refinement_flags
Si1 Si 0.64375(6) 1.06586(5) 0.30982(2) 0.02603(14) Uani 1 1 d .
Si2 Si 0.98772(6) 0.80179(5) 0.11502(3) 0.02771(14) Uani 1 1 d .
O1 O 0.92151(15) 1.11881(12) 0.38978(6) 0.0286(3) Uani 1 1 d .
O4 O 0.66522(14) 0.79452(11) 0.03796(5) 0.0250(3) Uani 1 1 d .
O3 O 0.89452(14) 0.68131(12) -0.00472(6) 0.0266(3) Uani 1 1 d .
F2 F 0.50277(14) 0.51258(11) 0.34014(5) 0.0418(3) Uani 1 1 d .
O2 O 1.06444(15) 1.09703(12) 0.29448(6) 0.0294(3) Uani 1 1 d .
N1 N 1.10715(17) 0.92453(14) 0.38680(7) 0.0242(4) Uani 1 1 d .
F1 F 0.68183(18) 0.54324(12) 0.52100(6) 0.0628(4) Uani 1 1 d .
C12 C 0.8311(2) 0.95947(17) 0.33478(8) 0.0221(4) Uani 1 1 d .
H12 H 0.8789 0.9254 0.2981 0.027 Uiso 1 1 calc R
C34 C 0.7758(2) 0.62556(17) 0.17315(8) 0.0238(4) Uani 1 1 d .
C27 C 0.8220(2) 0.76688(17) -0.04983(9) 0.0237(4) Uani 1 1 d .
C23 C 0.5901(3) 0.92313(18) -0.06133(9) 0.0293(5) Uani 1 1 d .
C13 C 0.7857(2) 0.84853(17) 0.38390(8) 0.0227(4) Uani 1 1 d .
C33 C 0.8766(2) 0.66670(17) 0.11251(8) 0.0235(4) Uani 1 1 d .
H33 H 0.9641 0.5967 0.1098 0.028 Uiso 1 1 calc R
C39 C 0.6239(2) 0.68807(18) 0.18784(9) 0.0263(4) Uani 1 1 d .
C7 C 1.1576(2) 0.9371(2) 0.43866(10) 0.0322(5) Uani 1 1 d .
C22 C 0.6850(2) 0.83264(17) -0.02503(8) 0.0242(4) Uani 1 1 d .
C32 C 0.5155(2) 0.5750(2) 0.07812(10) 0.0314(5) Uani 1 1 d .
C28 C 0.7559(3) 0.45193(19) 0.06103(9) 0.0288(5) Uani 1 1 d .
C19 C 0.5039(2) 0.97060(19) 0.28842(9) 0.0351(5) Uani 1 1 d .
H19A H 0.4042 1.0228 0.2764 0.053 Uiso 1 1 calc R
H19B H 0.4764 0.9039 0.3237 0.053 Uiso 1 1 calc R
H19C H 0.5575 0.9349 0.2539 0.053 Uiso 1 1 calc R
C35 C 0.8314(2) 0.52456(18) 0.21723(9) 0.0287(5) Uani 1 1 d .
C25 C 0.7764(3) 0.8865(2) -0.14912(10) 0.0352(5) Uani 1 1 d .
C14 C 0.7527(2) 0.85603(19) 0.44560(9) 0.0259(4) Uani 1 1 d .
C26 C 0.8706(2) 0.7924(2) -0.11195(9) 0.0308(5) Uani 1 1 d .
C37 C 0.5928(2) 0.55040(19) 0.28482(9) 0.0292(5) Uani 1 1 d .
C6 C 1.0089(2) 1.21726(18) 0.36477(10) 0.0296(5) Uani 1 1 d .
C24 C 0.6386(3) 0.94917(19) -0.12435(10) 0.0341(5) Uani 1 1 d .
C11 C 1.1615(2) 0.82159(19) 0.36592(10) 0.0295(5) Uani 1 1 d .
C15 C 0.7186(2) 0.7542(2) 0.49173(10) 0.0316(5) Uani 1 1 d .
C38 C 0.5316(2) 0.65112(19) 0.24367(9) 0.0298(5) Uani 1 1 d .
B1 B 0.9710(3) 1.0302(2) 0.34937(10) 0.0257(5) Uani 1 1 d .
C29 C 0.6760(3) 0.3480(2) 0.07569(9) 0.0342(5) Uani 1 1 d .
C1 C 1.0924(2) 1.20460(18) 0.30834(9) 0.0302(5) Uani 1 1 d .
C42 C 0.8452(2) 0.93978(19) 0.12641(10) 0.0392(5) Uani 1 1 d .
H42A H 0.9075 1.0083 0.1258 0.059 Uiso 1 1 calc R
H42B H 0.7787 0.9200 0.1661 0.059 Uiso 1 1 calc R
H42C H 0.7743 0.9638 0.0933 0.059 Uiso 1 1 calc R
C9 C 1.3141(3) 0.7404(2) 0.45063(11) 0.0383(6) Uani 1 1 d .
C36 C 0.7411(2) 0.48673(19) 0.27323(9) 0.0329(5) Uani 1 1 d .
H36 H 0.7815 0.4180 0.3030 0.039 Uiso 1 1 calc R
C21 C 0.5349(2) 1.1392(2) 0.37249(9) 0.0390(6) Uani 1 1 d .
H21A H 0.6045 1.1939 0.3825 0.059 Uiso 1 1 calc R
H21B H 0.5087 1.0748 0.4090 0.059 Uiso 1 1 calc R
H21C H 0.4341 1.1875 0.3589 0.059 Uiso 1 1 calc R
C20 C 0.7035(3) 1.18657(19) 0.24110(9) 0.0382(5) Uani 1 1 d .
H20A H 0.7478 1.1473 0.2068 0.057 Uiso 1 1 calc R
H20B H 0.7864 1.2314 0.2506 0.057 Uiso 1 1 calc R
H20C H 0.6078 1.2447 0.2297 0.057 Uiso 1 1 calc R
C30 C 0.5100(3) 0.3592(2) 0.09252(10) 0.0375(5) Uani 1 1 d .
B2 B 0.7843(2) 0.6844(2) 0.05236(10) 0.0239(5) Uani 1 1 d .
C10 C 1.2637(2) 0.7280(2) 0.39682(11) 0.0351(5) Uani 1 1 d .
C8 C 1.2614(3) 0.8469(2) 0.47144(11) 0.0406(6) Uani 1 1 d .
C40 C 1.1134(3) 0.7534(2) 0.18132(10) 0.0451(6) Uani 1 1 d .
H40A H 1.1723 0.8221 0.1834 0.068 Uiso 1 1 calc R
H40B H 1.1917 0.6820 0.1755 0.068 Uiso 1 1 calc R
H40C H 1.0421 0.7307 0.2197 0.068 Uiso 1 1 calc R
C5 C 1.0183(3) 1.3178(2) 0.38886(11) 0.0409(6) Uani 1 1 d .
H5 H 0.9615 1.3257 0.4276 0.049 Uiso 1 1 calc R
C41 C 1.1255(2) 0.8434(2) 0.04277(10) 0.0396(5) Uani 1 1 d .
H41A H 1.0605 0.8750 0.0082 0.059 Uiso 1 1 calc R
H41B H 1.1976 0.7698 0.0358 0.059 Uiso 1 1 calc R
H41C H 1.1910 0.9072 0.0463 0.059 Uiso 1 1 calc R
C16 C 0.7169(3) 0.6440(2) 0.47580(10) 0.0369(5) Uani 1 1 d .
C3 C 1.1956(3) 1.3955(2) 0.29841(14) 0.0518(7) Uani 1 1 d .
C31 C 0.4295(3) 0.4746(2) 0.09278(10) 0.0401(6) Uani 1 1 d .
H31 H 0.3148 0.4847 0.1031 0.048 Uiso 1 1 calc R
C2 C 1.1869(2) 1.2932(2) 0.27359(11) 0.0400(6) Uani 1 1 d .
H2 H 1.2433 1.2853 0.2348 0.048 Uiso 1 1 calc R
C17 C 0.7461(3) 0.6307(2) 0.41602(11) 0.0380(5) Uani 1 1 d .
C4 C 1.1140(3) 1.4078(2) 0.35445(13) 0.0517(7) Uani 1 1 d .
H4 H 1.1230 1.4785 0.3699 0.062 Uiso 1 1 calc R
N2 N 0.67706(17) 0.56489(14) 0.06249(7) 0.0230(4) Uani 1 1 d .
C18 C 0.7797(2) 0.73403(19) 0.37059(10) 0.0301(5) Uani 1 1 d .
H14 H 0.756(2) 0.9344(17) 0.4564(8) 0.020(5) Uiso 1 1 d .
H39 H 0.582(2) 0.7594(17) 0.1594(8) 0.022(5) Uiso 1 1 d .
H11 H 1.124(2) 0.8165(16) 0.3287(8) 0.022(5) Uiso 1 1 d .
H35 H 0.939(2) 0.4783(17) 0.2087(8) 0.029(5) Uiso 1 1 d .
H32 H 0.469(2) 0.6547(18) 0.0761(8) 0.027(5) Uiso 1 1 d .
H24 H 0.575(2) 1.0139(18) -0.1509(9) 0.037(6) Uiso 1 1 d .
H18 H 0.804(2) 0.7252(17) 0.3287(9) 0.030(5) Uiso 1 1 d .
H26 H 0.965(2) 0.7460(17) -0.1277(8) 0.033(6) Uiso 1 1 d .
H38 H 0.430(2) 0.6917(18) 0.2532(9) 0.034(6) Uiso 1 1 d .
H25 H 0.806(2) 0.9036(19) -0.1897(10) 0.039(6) Uiso 1 1 d .
H29 H 0.737(2) 0.2726(19) 0.0745(9) 0.034(6) Uiso 1 1 d .
H28 H 0.869(2) 0.4499(17) 0.0490(9) 0.033(6) Uiso 1 1 d .
H19 H 1.286(3) 0.859(2) 0.5086(11) 0.050(7) Uiso 1 1 d .
H20 H 1.116(2) 1.0093(19) 0.4521(9) 0.037(6) Uiso 1 1 d .
H15 H 0.694(2) 0.7606(18) 0.5327(9) 0.035(6) Uiso 1 1 d .
H17 H 0.744(2) 0.555(2) 0.4067(9) 0.043(6) Uiso 1 1 d .
H9 H 1.381(2) 0.673(2) 0.4747(9) 0.045(6) Uiso 1 1 d .
H10 H 1.301(2) 0.653(2) 0.3812(9) 0.046(6) Uiso 1 1 d .
H3 H 1.261(3) 1.450(2) 0.2741(11) 0.054(7) Uiso 1 1 d .
H30 H 0.454(3) 0.286(2) 0.1024(10) 0.051(7) Uiso 1 1 d .
H23 H 0.496(2) 0.9651(18) -0.0439(9) 0.032(6) Uiso 1 1 d .

loop_
_atom_site_aniso_label
_atom_site_aniso_U_11
_atom_site_aniso_U_22
_atom_site_aniso_U_33
_atom_site_aniso_U_23
_atom_site_aniso_U_13
_atom_site_aniso_U_12
Si1 0.0276(3) 0.0277(3) 0.0226(3) -0.0041(2) -0.0061(2) -0.0013(2)
Si2 0.0240(3) 0.0305(3) 0.0294(3) -0.0050(3) -0.0055(2) -0.0056(2)
O1 0.0279(7) 0.0260(8) 0.0349(8) -0.0122(6) -0.0041(6) -0.0025(6)
O4 0.0270(7) 0.0261(8) 0.0213(7) -0.0060(6) -0.0047(5) 0.0027(6)
O3 0.0220(7) 0.0307(8) 0.0247(7) -0.0039(6) -0.0011(5) 0.0002(6)
F2 0.0504(7) 0.0459(8) 0.0273(7) -0.0043(6) 0.0037(6) -0.0138(6)
O2 0.0295(7) 0.0279(8) 0.0304(8) -0.0040(6) -0.0001(6) -0.0090(6)
N1 0.0208(8) 0.0259(9) 0.0265(9) -0.0068(7) -0.0011(7) -0.0044(7)
F1 0.0952(11) 0.0396(8) 0.0487(9) 0.0131(7) -0.0126(8) -0.0244(8)
C12 0.0240(10) 0.0233(10) 0.0200(10) -0.0073(8) -0.0016(8) -0.0021(8)
C34 0.0255(10) 0.0226(11) 0.0260(11) -0.0071(9) -0.0087(8) -0.0034(8)
C27 0.0224(10) 0.0246(11) 0.0259(11) -0.0061(9) -0.0027(8) -0.0071(8)
C23 0.0366(12) 0.0255(12) 0.0279(12) -0.0090(9) -0.0100(9) 0.0012(9)
C13 0.0186(9) 0.0244(11) 0.0257(11) -0.0061(9) -0.0055(8) -0.0009(8)
C33 0.0192(9) 0.0216(10) 0.0291(11) -0.0054(8) -0.0042(8) 0.0008(8)
C39 0.0268(10) 0.0243(11) 0.0278(11) -0.0037(9) -0.0079(9) -0.0010(8)
C7 0.0335(12) 0.0304(13) 0.0358(13) -0.0097(10) -0.0110(9) -0.0022(10)
C22 0.0286(10) 0.0235(11) 0.0236(11) -0.0073(9) -0.0059(8) -0.0069(8)
C32 0.0254(11) 0.0343(13) 0.0374(13) -0.0130(10) -0.0052(9) -0.0023(10)
C28 0.0301(12) 0.0295(12) 0.0274(11) -0.0078(9) -0.0041(9) -0.0022(9)
C19 0.0299(11) 0.0397(13) 0.0357(13) -0.0034(10) -0.0106(9) -0.0052(9)
C35 0.0278(11) 0.0275(12) 0.0303(12) -0.0051(9) -0.0077(9) 0.0011(9)
C25 0.0453(13) 0.0394(14) 0.0228(12) -0.0027(10) -0.0042(10) -0.0177(11)
C14 0.0237(10) 0.0260(12) 0.0290(12) -0.0069(10) -0.0053(8) -0.0014(8)
C26 0.0281(11) 0.0352(13) 0.0299(12) -0.0074(10) 0.0021(9) -0.0105(9)
C37 0.0354(11) 0.0344(12) 0.0207(11) -0.0065(9) -0.0016(9) -0.0143(9)
C6 0.0289(11) 0.0197(11) 0.0425(13) -0.0039(10) -0.0191(9) -0.0005(9)
C24 0.0476(14) 0.0255(12) 0.0307(13) -0.0010(10) -0.0156(10) -0.0068(10)
C11 0.0266(11) 0.0308(12) 0.0332(13) -0.0122(10) -0.0007(9) -0.0033(9)
C15 0.0313(11) 0.0369(13) 0.0257(12) -0.0038(10) -0.0052(9) -0.0034(9)
C38 0.0256(11) 0.0339(13) 0.0320(12) -0.0117(10) -0.0033(9) -0.0025(9)
B1 0.0255(12) 0.0256(13) 0.0262(13) -0.0061(10) -0.0042(9) -0.0011(9)
C29 0.0468(14) 0.0284(13) 0.0296(12) -0.0080(10) -0.0098(10) -0.0034(11)
C1 0.0261(10) 0.0278(12) 0.0376(13) -0.0013(10) -0.0144(9) -0.0047(9)
C42 0.0389(12) 0.0336(13) 0.0487(14) -0.0145(11) -0.0015(10) -0.0101(10)
C9 0.0296(12) 0.0338(13) 0.0485(15) 0.0003(11) -0.0110(10) -0.0021(10)
C36 0.0424(13) 0.0272(12) 0.0279(12) 0.0003(9) -0.0122(10) -0.0021(10)
C21 0.0342(12) 0.0469(14) 0.0353(13) -0.0119(11) -0.0109(9) 0.0101(10)
C20 0.0488(13) 0.0300(12) 0.0342(13) 0.0005(10) -0.0089(10) -0.0067(10)
C30 0.0476(14) 0.0371(14) 0.0332(13) -0.0072(11) -0.0082(10) -0.0202(12)
B2 0.0207(11) 0.0240(12) 0.0269(12) -0.0063(10) -0.0020(9) -0.0014(9)
C10 0.0291(11) 0.0284(13) 0.0465(15) -0.0094(11) -0.0001(10) -0.0006(9)
C8 0.0425(13) 0.0452(15) 0.0371(14) -0.0100(12) -0.0175(11) -0.0003(11)
C40 0.0446(13) 0.0474(15) 0.0473(15) -0.0044(12) -0.0197(11) -0.0138(11)
C5 0.0431(13) 0.0295(13) 0.0557(15) -0.0114(11) -0.0264(11) 0.0008(10)
C41 0.0346(12) 0.0449(14) 0.0416(14) -0.0102(11) -0.0006(10) -0.0145(10)
C16 0.0414(12) 0.0289(13) 0.0365(13) 0.0076(10) -0.0102(10) -0.0099(10)
C3 0.0482(15) 0.0337(15) 0.074(2) 0.0132(14) -0.0334(14) -0.0202(12)
C31 0.0290(11) 0.0486(15) 0.0464(14) -0.0131(12) -0.0033(10) -0.0131(11)
C2 0.0346(12) 0.0355(13) 0.0492(14) 0.0055(11) -0.0201(10) -0.0107(10)
C17 0.0473(14) 0.0245(13) 0.0452(15) -0.0086(11) -0.0112(11) -0.0063(10)
C4 0.0623(16) 0.0273(14) 0.073(2) -0.0065(13) -0.0391(15) -0.0059(12)
N2 0.0218(8) 0.0265(9) 0.0219(9) -0.0076(7) -0.0045(6) -0.0008(7)
C18 0.0330(11) 0.0298(12) 0.0291(12) -0.0081(10) -0.0057(9) -0.0040(9)

loop_
_atom_type_symbol
_atom_type_description
_atom_type_scat_dispersion_real
_atom_type_scat_dispersion_imag
_atom_type_scat_source
C C 0.0033 0.0016 'International Tables Vol C Tables 4.2.6.8 and 6.1.1.4'
H H 0.0000 0.0000 'International Tables Vol C Tables 4.2.6.8 and 6.1.1.4'
B B 0.0013 0.0007 'International Tables Vol C Tables 4.2.6.8 and 6.1.1.4'
N N 0.0061 0.0033 'International Tables Vol C Tables 4.2.6.8 and 6.1.1.4'
O O 0.0106 0.0060 'International Tables Vol C Tables 4.2.6.8 and 6.1.1.4'
F F 0.0171 0.0103 'International Tables Vol C Tables 4.2.6.8 and 6.1.1.4'
Si Si 0.0817 0.0704 'International Tables Vol C Tables 4.2.6.8 and 6.1.1.4'

loop_
_geom_angle_atom_site_label_1
_geom_angle_atom_site_label_2
_geom_angle_atom_site_label_3
_geom_angle
C20 Si1 C21 110.29(10)
C20 Si1 C19 108.82(10)
C21 Si1 C19 108.50(10)
C20 Si1 C12 109.46(9)
C21 Si1 C12 112.09(9)
C19 Si1 C12 107.59(9)
C42 Si2 C41 109.39(10)
C42 Si2 C40 108.24(11)
C41 Si2 C40 108.75(10)
C42 Si2 C33 112.14(9)
C41 Si2 C33 110.10(9)
C40 Si2 C33 108.14(9)
C6 O1 B1 105.51(15)
C22 O4 B2 105.39(14)
C27 O3 B2 105.47(13)
C1 O2 B1 105.92(15)
C7 N1 C11 118.63(18)
C7 N1 B1 121.88(16)
C11 N1 B1 119.41(16)
C13 C12 B1 115.20(15)
C13 C12 Si1 111.29(11)
B1 C12 Si1 113.67(13)
C13 C12 H12 105.2
B1 C12 H12 105.2
Si1 C12 H12 105.2
C35 C34 C39 117.08(18)
C35 C34 C33 121.32(16)
C39 C34 C33 121.59(16)
O3 C27 C26 127.99(17)
O3 C27 C22 110.92(16)
C26 C27 C22 121.08(18)
C22 C23 C24 117.25(19)
C22 C23 H23 120.8(12)
C24 C23 H23 121.9(12)
C18 C13 C14 116.93(18)
C18 C13 C12 122.14(17)
C14 C13 C12 120.90(17)
C34 C33 B2 115.47(15)
C34 C33 Si2 110.26(13)
B2 C33 Si2 114.88(13)
C34 C33 H33 105.0
B2 C33 H33 105.0
Si2 C33 H33 105.0
C38 C39 C34 121.74(18)
C38 C39 H39 118.1(10)
C34 C39 H39 120.1(10)
N1 C7 C8 121.9(2)
N1 C7 H20 116.2(12)
C8 C7 H20 121.9(12)
C23 C22 O4 127.70(17)
C23 C22 C27 121.90(18)
O4 C22 C27 110.39(15)
N2 C32 C31 122.1(2)
N2 C32 H32 114.1(12)
C31 C32 H32 123.8(12)
N2 C28 C29 121.8(2)
N2 C28 H28 115.3(12)
C29 C28 H28 122.9(12)
Si1 C19 H19A 109.5
Si1 C19 H19B 109.5
H19A C19 H19B 109.5
Si1 C19 H19C 109.5
H19A C19 H19C 109.5
H19B C19 H19C 109.5
C36 C35 C34 121.93(19)
C36 C35 H35 118.6(10)
C34 C35 H35 119.5(10)
C24 C25 C26 121.2(2)
C24 C25 H25 120.4(13)
C26 C25 H25 118.3(13)
C15 C14 C13 121.9(2)
C15 C14 H14 119.1(10)
C13 C14 H14 118.9(10)
C27 C26 C25 117.3(2)
C27 C26 H26 119.3(11)
C25 C26 H26 123.4(11)
C36 C37 C38 122.55(19)
C36 C37 F2 118.55(18)
C38 C37 F2 118.90(18)
O1 C6 C5 127.8(2)
O1 C6 C1 110.58(17)
C5 C6 C1 121.6(2)
C25 C24 C23 121.2(2)
C25 C24 H24 120.0(12)
C23 C24 H24 118.8(12)
N1 C11 C10 122.1(2)
N1 C11 H11 116.1(11)
C10 C11 H11 121.8(11)
C16 C15 C14 118.3(2)
C16 C15 H15 120.4(13)
C14 C15 H15 121.3(13)
C37 C38 C39 118.23(19)
C37 C38 H38 119.9(12)
C39 C38 H38 121.8(12)
O2 B1 O1 106.03(16)
O2 B1 C12 114.21(16)
O1 B1 C12 117.25(16)
O2 B1 N1 105.60(14)
O1 B1 N1 104.28(15)
C12 B1 N1 108.44(15)
C28 C29 C30 119.2(2)
C28 C29 H29 118.1(13)
C30 C29 H29 122.6(12)
O2 C1 C2 127.8(2)
O2 C1 C6 110.63(17)
C2 C1 C6 121.5(2)
Si2 C42 H42A 109.5
Si2 C42 H42B 109.5
H42A C42 H42B 109.5
Si2 C42 H42C 109.5
H42A C42 H42C 109.5
H42B C42 H42C 109.5
C8 C9 C10 118.8(2)
C8 C9 H9 120.6(13)
C10 C9 H9 120.5(13)
C37 C36 C35 118.46(18)
C37 C36 H36 120.8
C35 C36 H36 120.8
Si1 C21 H21A 109.5
Si1 C21 H21B 109.5
H21A C21 H21B 109.5
Si1 C21 H21C 109.5
H21A C21 H21C 109.5
H21B C21 H21C 109.5
Si1 C20 H20A 109.5
Si1 C20 H20B 109.5
H20A C20 H20B 109.5
Si1 C20 H20C 109.5
H20A C20 H20C 109.5
H20B C20 H20C 109.5
C31 C30 C29 118.9(2)
C31 C30 H30 122.0(13)
C29 C30 H30 119.1(13)
O4 B2 O3 106.25(15)
O4 B2 C33 117.80(16)
O3 B2 C33 114.04(15)
O4 B2 N2 104.75(14)
O3 B2 N2 105.33(15)
C33 B2 N2 107.61(15)
C11 C10 C9 119.2(2)
C11 C10 H10 121.1(13)
C9 C10 H10 119.8(13)
C9 C8 C7 119.3(2)
C9 C8 H19 122.9(14)
C7 C8 H19 117.6(14)
Si2 C40 H40A 109.5
Si2 C40 H40B 109.5
H40A C40 H40B 109.5
Si2 C40 H40C 109.5
H40A C40 H40C 109.5
H40B C40 H40C 109.5
C6 C5 C4 117.6(2)
C6 C5 H5 121.2
C4 C5 H5 121.2
Si2 C41 H41A 109.5
Si2 C41 H41B 109.5
H41A C41 H41B 109.5
Si2 C41 H41C 109.5
H41A C41 H41C 109.5
H41B C41 H41C 109.5
C15 C16 F1 118.7(2)
C15 C16 C17 122.7(2)
F1 C16 C17 118.6(2)
C4 C3 C2 122.0(2)
C4 C3 H3 124.9(15)
C2 C3 H3 113.0(15)
C32 C31 C30 119.5(2)
C32 C31 H31 120.3
C30 C31 H31 120.3
C1 C2 C3 116.5(2)
C1 C2 H2 121.7
C3 C2 H2 121.7
C16 C17 C18 118.0(2)
C16 C17 H17 120.6(13)
C18 C17 H17 121.4(13)
C3 C4 C5 120.8(2)
C3 C4 H4 119.6
C5 C4 H4 119.6
C32 N2 C28 118.51(18)
C32 N2 B2 121.93(16)
C28 N2 B2 119.23(15)
C17 C18 C13 122.2(2)
C17 C18 H18 118.6(12)
C13 C18 H18 119.2(12)

loop_
_geom_bond_atom_site_label_1
_geom_bond_atom_site_label_2
_geom_bond_distance
Si1 C20 1.860(2)
Si1 C21 1.861(2)
Si1 C19 1.861(2)
Si1 C12 1.8947(18)
Si2 C42 1.858(2)
Si2 C41 1.860(2)
Si2 C40 1.875(2)
Si2 C33 1.8933(19)
O1 C6 1.371(2)
O1 B1 1.477(3)
O4 C22 1.375(2)
O4 B2 1.474(2)
O3 C27 1.367(2)
O3 B2 1.477(2)
F2 C37 1.370(2)
O2 C1 1.368(2)
O2 B1 1.468(3)
N1 C7 1.337(2)
N1 C11 1.342(2)
N1 B1 1.680(3)
F1 C16 1.365(2)
C12 C13 1.509(2)
C12 B1 1.605(3)
C12 H12 1.0000
C34 C35 1.390(3)
C34 C39 1.396(2)
C34 C33 1.509(3)
C27 C26 1.374(3)
C27 C22 1.393(3)
C23 C22 1.374(3)
C23 C24 1.393(3)
C23 H23 0.940(19)
C13 C18 1.390(3)
C13 C14 1.397(3)
C33 B2 1.608(3)
C33 H33 1.0000
C39 C38 1.386(3)
C39 H39 0.956(17)
C7 C8 1.378(3)
C7 H20 0.93(2)
C32 N2 1.341(2)
C32 C31 1.367(3)
C32 H32 0.916(18)
C28 N2 1.346(2)
C28 C29 1.370(3)
C28 H28 0.945(19)
C19 H19A 0.9800
C19 H19B 0.9800
C19 H19C 0.9800
C35 C36 1.382(3)
C35 H35 0.990(18)
C25 C24 1.380(3)
C25 C26 1.402(3)
C25 H25 0.90(2)
C14 C15 1.383(3)
C14 H14 0.966(18)
C26 H26 0.957(18)
C37 C36 1.363(3)
C37 C38 1.368(3)
C6 C5 1.372(3)
C6 C1 1.389(3)
C24 H24 0.97(2)
C11 C10 1.372(3)
C11 H11 0.953(18)
C15 C16 1.363(3)
C15 H15 0.93(2)
C38 H38 0.930(19)
C29 C30 1.381(3)
C29 H29 0.926(19)
C1 C2 1.378(3)
C42 H42A 0.9800
C42 H42B 0.9800
C42 H42C 0.9800
C9 C8 1.374(3)
C9 C10 1.377(3)
C9 H9 0.98(2)
C36 H36 0.9500
C21 H21A 0.9800
C21 H21B 0.9800
C21 H21C 0.9800
C20 H20A 0.9800
C20 H20B 0.9800
C20 H20C 0.9800
C30 C31 1.370(3)
C30 H30 0.96(2)
B2 N2 1.664(3)
C10 H10 0.98(2)
C8 H19 0.93(2)
C40 H40A 0.9800
C40 H40B 0.9800
C40 H40C 0.9800
C5 C4 1.391(3)
C5 H5 0.9500
C41 H41A 0.9800
C41 H41B 0.9800
C41 H41C 0.9800
C16 C17 1.372(3)
C3 C4 1.375(4)
C3 C2 1.399(3)
C3 H3 0.91(2)
C31 H31 0.9500
C2 H2 0.9500
C17 C18 1.385(3)
C17 H17 0.92(2)
C4 H4 0.9500
C18 H18 0.961(19)
